data_9015744
loop_
_publ_author_name
'Powell, H.'
'Wells, A.'

_publ_section_title
;
 Complex-anion Formation by Tervalent Elements: The Structure of Caesium
 Thallic Enneachloride
 _cod_database_code 1010209
;
_journal_name_full 'Journal of the Chemical Society'
_journal_page_first 1008
_journal_page_last 1012
_journal_volume 1935
_journal_year 1935
_chemical_formula_sum 'Cl6 Cs3 Tl'
_space_group_IT_number 167
_symmetry_space_group_name_Hall '-P 3* 2n'
_symmetry_space_group_name_H-M 'R -3 c :R'
_cell_angle_alpha 83.93
_cell_angle_beta 83.93
_cell_angle_gamma 83.93
_cell_length_a 9.58
_cell_length_b 9.58
_cell_length_c 9.58
_cell_formula_units_Z 4
_cell_volume 865.402
_database_code_amcsd 0017145
_exptl_crystal_density_diffrn 6.262
_cod_duplicate_entry 1010209
_cod_original_sg_symbol_H-M 'R -3 c'
_cod_original_formula_sum 'Cs3 Cl6 Tl'
_cod_database_code 9015744
_amcsd_formula_title 'Cl9 Cs3 Tl2'

loop_
_space_group_symop_operation_xyz
x,y,z
1/2-x,1/2-z,1/2-y
-z,-x,-y
1/2+y,1/2+x,1/2+z
y,z,x
1/2-z,1/2-y,1/2-x
-x,-y,-z
1/2+x,1/2+z,1/2+y
z,x,y
1/2-y,1/2-x,1/2-z
-y,-z,-x
1/2+z,1/2+y,1/2+x

loop_
_atom_site_label
_atom_site_fract_x
_atom_site_fract_y
_atom_site_fract_z
Cs1 0.66670 -0.66670 0.00000
Cl1 0.16670 -0.16670 0.00000
Cl2 0.33330 0.16670 0.00000
Tl1 0.10000 0.10000 0.10000

loop_
_cod_related_entry_id
_cod_related_entry_database
_cod_related_entry_code
1 AMCSD 0017145
